data_1552274
loop_
_publ_author_name
'Limberti, Simone'
'Emmett, Liam'
'Trandafir, Anamaria'
'Kociok-K\"ohn, Gabriele'
'Pantos&#x0326;, G. Dan'

_publ_section_title
;
 Borazatruxenes
;
_journal_name_full 'Chemical Science'
_journal_paper_doi 10.1039/C9SC02489A
_journal_year 2019
_chemical_formula_moiety 'C24 H24 B3 N3'
_chemical_formula_sum 'C24 H24 B3 N3'
_chemical_formula_weight 386.89
_space_group_crystal_system trigonal
_space_group_IT_number 148
_space_group_name_Hall '-R 3'
_space_group_name_H-M_alt 'R -3 :H'
_symmetry_space_group_name_Hall '-R 3'
_symmetry_space_group_name_H-M 'R -3 :H'
_atom_sites_solution_hydrogens geom
_audit_creation_method SHELXL-2018/1
_audit_update_record
;
2018-05-16 deposited with the CCDC.    2019-08-28 downloaded from the CCDC.
;
_cell_angle_alpha 90
_cell_angle_beta 90
_cell_angle_gamma 120
_cell_formula_units_Z 6
_cell_length_a 20.4365(5)
_cell_length_b 20.4365(5)
_cell_length_c 8.6540(2)
_cell_measurement_reflns_used 3787
_cell_measurement_temperature 150(2)
_cell_measurement_theta_max 72.8630
_cell_measurement_theta_min 4.3180
_cell_volume 3130.12(13)
_computing_cell_refinement 'CrysAlisPro 1.171.38.46 (Rigaku OD, 2015)'
_computing_data_collection 'CrysAlisPro 1.171.38.46 (Rigaku OD, 2015)'
_computing_data_reduction 'CrysAlisPro 1.171.38.46 (Rigaku OD, 2015)'
_computing_molecular_graphics 'ORTEP3 for Windows - Farrugia, L. J. J. Appl. Crystallogr. 1997, 30, 565'
_computing_publication_material
;
 'WinGX publication routines, Farrugia, 
 L. J., J. Appl. Crystallogr., 1999, 32, 837-838
;
_computing_structure_refinement
;
 SHELXL-2018/1 (Sheldrick, 2018)
 Sheldrick GM (2008) Acta Crystallogr A64:112--122 and 
 C. B. H\"ubschle, G. M. Sheldrick and B. Dittrich
 ShelXle: a Qt graphical user interface for SHELXL
 J. Appl. Cryst., 44, (2011) 1281-1284.
;
_computing_structure_solution
; 
 SHELXT
 Sheldrick, G. M. (2008). Acta Cryst. A64, 112-122.
;
_diffrn_ambient_environment N~2~
_diffrn_ambient_temperature 150.01(10)
_diffrn_detector 'CCD plate'
_diffrn_detector_area_resol_mean 8.1150
_diffrn_detector_type EosS2
_diffrn_measured_fraction_theta_full 1.000
_diffrn_measured_fraction_theta_max 0.996
_diffrn_measurement_device 'four-circle diffractometer'
_diffrn_measurement_device_type 'SuperNova, Dual, Cu at zero, EosS2'
_diffrn_measurement_method '\w scans'
_diffrn_radiation_monochromator mirror
_diffrn_radiation_probe x-ray
_diffrn_radiation_type 'Cu K\a'
_diffrn_radiation_wavelength 1.54184
_diffrn_reflns_av_R_equivalents 0.0400
_diffrn_reflns_av_unetI/netI 0.0215
_diffrn_reflns_Laue_measured_fraction_full 1.000
_diffrn_reflns_Laue_measured_fraction_max 0.996
_diffrn_reflns_limit_h_max 25
_diffrn_reflns_limit_h_min -24
_diffrn_reflns_limit_k_max 24
_diffrn_reflns_limit_k_min -25
_diffrn_reflns_limit_l_max 10
_diffrn_reflns_limit_l_min -6
_diffrn_reflns_number 7994
_diffrn_reflns_point_group_measured_fraction_full 1.000
_diffrn_reflns_point_group_measured_fraction_max 0.996
_diffrn_reflns_theta_full 67.684
_diffrn_reflns_theta_max 72.930
_diffrn_reflns_theta_min 4.327
_diffrn_source 'micro-focus sealed X-ray tube'
_diffrn_source_type 'SuperNova (Cu) X-ray Source'
_exptl_absorpt_coefficient_mu 0.540
_exptl_absorpt_correction_T_max 1.00000
_exptl_absorpt_correction_T_min 0.88943
_exptl_absorpt_correction_type multi-scan
_exptl_absorpt_process_details
;
CrysAlisPro 1.171.38.46 (Rigaku Oxford Diffraction, 2015)
Empirical absorption correction using spherical harmonics,
 implemented in SCALE3 ABSPACK scaling algorithm.
;
_exptl_crystal_colour colourless
_exptl_crystal_density_diffrn 1.231
_exptl_crystal_description block
_exptl_crystal_F_000 1224
_exptl_crystal_recrystallization_method 'Re-crystallisation from solvent: 9:1 hexane:2-propyl alcohol mixture'
_exptl_crystal_size_max 0.150
_exptl_crystal_size_mid 0.150
_exptl_crystal_size_min 0.120
_refine_diff_density_max 0.156
_refine_diff_density_min -0.134
_refine_diff_density_rms 0.026
_refine_ls_extinction_coef 0.00048(8)
_refine_ls_extinction_expression Fc^*^=kFc[1+0.001xFc^2^\l^3^/sin(2\q)]^-1/4^
_refine_ls_extinction_method 'SHELXL-2018/1 (Sheldrick 2018)'
_refine_ls_goodness_of_fit_ref 1.074
_refine_ls_hydrogen_treatment constr
_refine_ls_matrix_type full
_refine_ls_number_parameters 154
_refine_ls_number_reflns 1383
_refine_ls_number_restraints 0
_refine_ls_restrained_S_all 1.074
_refine_ls_R_factor_all 0.0411
_refine_ls_R_factor_gt 0.0366
_refine_ls_shift/su_max 0.000
_refine_ls_shift/su_mean 0.000
_refine_ls_structure_factor_coef Fsqd
_refine_ls_weighting_details 'w=1/[\s^2^(Fo^2^)+(0.0501P)^2^+1.0391P] where P=(Fo^2^+2Fc^2^)/3'
_refine_ls_weighting_scheme calc
_refine_ls_wR_factor_gt 0.0963
_refine_ls_wR_factor_ref 0.0995
_reflns_Friedel_coverage 0.000
_reflns_number_gt 1238
_reflns_number_total 1383
_reflns_threshold_expression 'I > 2\s(I)'
_cod_data_source_file c9sc02489a2.cif
_cod_data_source_block syn-9
_cod_original_cell_volume 3130.12(17)
_cod_database_code 1552274
_shelx_shelxl_version_number 2018/1
_shelx_space_group_comment
;
The symmetry employed for this shelxl refinement is uniquely defined
by the following loop, which should always be used as a source of
symmetry information in preference to the above space-group names.
They are only intended as comments.
;
_shelx_estimated_absorpt_t_min 0.923
_shelx_estimated_absorpt_t_max 0.938
_oxdiff_exptl_absorpt_empirical_full_min 0.769
_oxdiff_exptl_absorpt_empirical_full_max 1.259
_oxdiff_exptl_absorpt_empirical_details
;
Empirical correction (ABSPACK) includes:
- Absorption correction using spherical harmonics
- Frame scaling
;

loop_
_space_group_symop_operation_xyz
'x, y, z'
'-y, x-y, z'
'-x+y, -x, z'
'x+2/3, y+1/3, z+1/3'
'-y+2/3, x-y+1/3, z+1/3'
'-x+y+2/3, -x+1/3, z+1/3'
'x+1/3, y+2/3, z+2/3'
'-y+1/3, x-y+2/3, z+2/3'
'-x+y+1/3, -x+2/3, z+2/3'
'-x, -y, -z'
'y, -x+y, -z'
'x-y, x, -z'
'-x+2/3, -y+1/3, -z+1/3'
'y+2/3, -x+y+1/3, -z+1/3'
'x-y+2/3, x+1/3, -z+1/3'
'-x+1/3, -y+2/3, -z+2/3'
'y+1/3, -x+y+2/3, -z+2/3'
'x-y+1/3, x+2/3, -z+2/3'

loop_
_atom_site_label
_atom_site_type_symbol
_atom_site_fract_x
_atom_site_fract_y
_atom_site_fract_z
_atom_site_U_iso_or_equiv
_atom_site_adp_type
_atom_site_occupancy
_atom_site_site_symmetry_order
_atom_site_calc_flag
_atom_site_refinement_flags_posn
_atom_site_refinement_flags_adp
_atom_site_refinement_flags_occupancy
_atom_site_disorder_assembly
_atom_site_disorder_group
B1 B 0.3049(2) 0.5868(3) 0.4523(4) 0.0231(7) Uani 0.5 1 d . . P A 1
N1 N 0.38540(13) 0.63958(12) 0.4478(2) 0.0237(3) Uani 0.5 1 d . . P A 1
C1 C 0.29711(10) 0.50637(8) 0.46824(19) 0.0265(6) Uani 0.5 1 d G . P A 1
C2 C 0.23641(7) 0.43352(9) 0.48597(19) 0.0323(4) Uani 0.5 1 d G . P A 1
H2 H 0.186197 0.424819 0.483554 0.039 Uiso 0.5 1 calc R U P A 1
C3 C 0.24917(8) 0.37339(7) 0.5072(3) 0.0415(8) Uani 0.5 1 d G . P A 1
H3 H 0.207679 0.323602 0.519360 0.050 Uiso 0.5 1 calc R U P A 1
C4 C 0.32263(9) 0.38612(7) 0.5108(3) 0.0392(7) Uani 0.5 1 d G . P A 1
H4 H 0.331350 0.345025 0.525315 0.047 Uiso 0.5 1 calc R U P A 1
C5 C 0.38333(7) 0.45897(8) 0.49305(19) 0.0337(4) Uani 0.5 1 d G . P A 1
H5 H 0.433539 0.467664 0.495464 0.040 Uiso 0.5 1 calc R U P A 1
C6 C 0.37057(8) 0.51909(6) 0.47178(17) 0.0269(4) Uani 0.5 1 d G . P A 1
C7 C 0.42980(10) 0.60106(10) 0.45336(19) 0.0255(4) Uani 0.5 1 d . . P A 1
H7 H 0.463545 0.618388 0.546041 0.031 Uiso 0.5 1 calc R U P A 1
C8 C 0.47704(15) 0.61482(15) 0.3074(3) 0.0321(5) Uani 0.5 1 d . . P A 1
H8A H 0.443705 0.597008 0.217064 0.048 Uiso 0.5 1 calc R U P A 1
H8B H 0.504759 0.587285 0.314897 0.048 Uiso 0.5 1 calc R U P A 1
H8C H 0.512963 0.668993 0.296768 0.048 Uiso 0.5 1 calc R U P A 1
B2 B 0.3351(2) 0.5973(2) 0.4527(4) 0.0229(7) Uani 0.5 1 d . . P B 2
N2 N 0.26414(13) 0.59676(9) 0.4483(2) 0.0237(3) Uani 0.5 1 d . . P B 2
C21 C 0.31353(10) 0.51243(6) 0.4697(2) 0.0281(6) Uani 0.5 1 d G . P B 2
C22 C 0.23503(9) 0.47117(8) 0.46765(17) 0.0286(4) Uani 0.5 1 d G . P B 2
C23 C 0.19767(8) 0.39309(8) 0.4846(2) 0.0377(5) Uani 0.5 1 d G . P B 2
H23 H 0.144024 0.364890 0.483220 0.045 Uiso 0.5 1 calc R U P B 2
C24 C 0.23881(10) 0.35629(7) 0.5036(3) 0.0436(8) Uani 0.5 1 d G . P B 2
H24 H 0.213277 0.302925 0.515229 0.052 Uiso 0.5 1 calc R U P B 2
C25 C 0.31731(9) 0.39755(9) 0.5057(3) 0.0421(8) Uani 0.5 1 d G . P B 2
H25 H 0.345422 0.372394 0.518677 0.050 Uiso 0.5 1 calc R U P B 2
C26 C 0.35467(8) 0.47563(9) 0.48872(18) 0.0322(4) Uani 0.5 1 d G . P B 2
H26 H 0.408315 0.503829 0.490116 0.039 Uiso 0.5 1 calc R U P B 2
C27 C 0.19888(10) 0.51942(9) 0.45087(19) 0.0264(4) Uani 0.5 1 d . . P B 2
H27 H 0.166741 0.512805 0.543257 0.032 Uiso 0.5 1 calc R U P B 2
C28 C 0.15139(15) 0.50123(14) 0.3038(3) 0.0329(5) Uani 0.5 1 d . . P B 2
H28A H 0.182478 0.505385 0.214069 0.049 Uiso 0.5 1 calc R U P B 2
H28B H 0.132922 0.536967 0.292877 0.049 Uiso 0.5 1 calc R U P B 2
H28C H 0.108327 0.449677 0.310315 0.049 Uiso 0.5 1 calc R U P B 2

loop_
_atom_site_aniso_label
_atom_site_aniso_U_11
_atom_site_aniso_U_22
_atom_site_aniso_U_33
_atom_site_aniso_U_23
_atom_site_aniso_U_13
_atom_site_aniso_U_12
B1 0.0223(17) 0.0231(14) 0.0218(11) -0.0002(8) -0.0008(15) 0.010(2)
N1 0.0208(6) 0.0221(8) 0.0278(5) -0.0003(4) -0.0003(6) 0.0104(6)
C1 0.0366(14) 0.0269(13) 0.0210(13) -0.0007(10) -0.0036(8) 0.0196(11)
C2 0.0300(11) 0.0247(12) 0.0332(10) 0.0015(9) -0.0003(8) 0.0069(10)
C3 0.0496(17) 0.0240(10) 0.0446(17) 0.0075(9) 0.0057(13) 0.0137(10)
C4 0.0479(17) 0.0283(12) 0.0445(17) 0.0082(11) 0.0049(13) 0.0214(13)
C5 0.0403(11) 0.0323(11) 0.0331(10) 0.0035(7) 0.0034(8) 0.0217(9)
C6 0.0348(12) 0.0311(10) 0.0199(8) 0.0015(7) 0.0009(7) 0.0202(9)
C7 0.0278(8) 0.0277(9) 0.0249(8) -0.0014(6) -0.0011(6) 0.0168(7)
C8 0.0359(14) 0.0306(12) 0.0317(11) 0.0012(11) 0.0066(9) 0.0181(11)
B2 0.025(2) 0.028(2) 0.0206(11) -0.0006(9) 0.0008(15) 0.017(2)
N2 0.0208(6) 0.0221(8) 0.0278(5) -0.0003(4) -0.0003(6) 0.0104(6)
C21 0.0363(14) 0.0238(13) 0.0198(13) 0.0015(9) 0.0026(8) 0.0118(9)
C22 0.0341(12) 0.0239(10) 0.0239(9) 0.0006(7) -0.0006(7) 0.0115(9)
C23 0.0430(12) 0.0284(11) 0.0390(11) 0.0023(9) -0.0029(9) 0.0159(9)
C24 0.0518(17) 0.0273(11) 0.0532(19) 0.0031(10) -0.0035(14) 0.0210(10)
C25 0.063(2) 0.0353(14) 0.0407(17) 0.0042(12) 0.0006(14) 0.0337(16)
C26 0.0395(12) 0.0381(12) 0.0296(10) 0.0019(9) 0.0024(8) 0.0272(11)
C27 0.0262(8) 0.0232(8) 0.0261(8) 0.0006(6) 0.0008(6) 0.0096(7)
C28 0.0323(12) 0.0308(12) 0.0330(11) -0.0038(9) -0.0072(8) 0.0139(9)

loop_
_atom_type_symbol
_atom_type_description
_atom_type_scat_dispersion_real
_atom_type_scat_dispersion_imag
_atom_type_scat_source
C C 0.0181 0.0091 'International Tables Vol C Tables 4.2.6.8 and 6.1.1.4'
H H 0.0000 0.0000 'International Tables Vol C Tables 4.2.6.8 and 6.1.1.4'
B B 0.0090 0.0039 'International Tables Vol C Tables 4.2.6.8 and 6.1.1.4'
N N 0.0311 0.0180 'International Tables Vol C Tables 4.2.6.8 and 6.1.1.4'

loop_
_geom_angle_atom_site_label_1
_geom_angle_atom_site_label_2
_geom_angle_atom_site_label_3
_geom_angle
_geom_angle_site_symmetry_1
N1 B1 N1 119.4(4) 3_565
N1 B1 C1 135.3(4) 3_565
N1 B1 C1 105.3(2) .
B1 N1 B1 120.5(4) 2_665
B1 N1 C7 127.2(3) 2_665
B1 N1 C7 112.1(2) .
C2 C1 C6 120.0 .
C2 C1 B1 134.23(18) .
C6 C1 B1 105.66(18) .
C3 C2 C1 120.0 .
C3 C2 H2 120.0 .
C1 C2 H2 120.0 .
C2 C3 C4 120.0 .
C2 C3 H3 120.0 .
C4 C3 H3 120.0 .
C5 C4 C3 120.0 .
C5 C4 H4 120.0 .
C3 C4 H4 120.0 .
C4 C5 C6 120.0 .
C4 C5 H5 120.0 .
C6 C5 H5 120.0 .
C5 C6 C1 120.0 .
C5 C6 C7 126.54(12) .
C1 C6 C7 113.45(12) .
N1 C7 C6 103.36(16) .
N1 C7 C8 112.16(16) .
C6 C7 C8 112.00(15) .
N1 C7 H7 109.7 .
C6 C7 H7 109.7 .
C8 C7 H7 109.7 .
C7 C8 H8A 109.5 .
C7 C8 H8B 109.5 .
H8A C8 H8B 109.5 .
C7 C8 H8C 109.5 .
H8A C8 H8C 109.5 .
H8B C8 H8C 109.5 .
N2 B2 N2 119.0(4) 2_665
N2 B2 C21 135.4(4) 2_665
N2 B2 C21 105.5(3) .
B2 N2 B2 120.9(4) 3_565
B2 N2 C27 126.9(3) 3_565
B2 N2 C27 112.0(2) .
C22 C21 C26 120.0 .
C22 C21 B2 105.71(18) .
C26 C21 B2 134.27(18) .
C23 C22 C21 120.0 .
C23 C22 C27 126.45(12) .
C21 C22 C27 113.53(12) .
C22 C23 C24 120.0 .
C22 C23 H23 120.0 .
C24 C23 H23 120.0 .
C25 C24 C23 120.0 .
C25 C24 H24 120.0 .
C23 C24 H24 120.0 .
C24 C25 C26 120.0 .
C24 C25 H25 120.0 .
C26 C25 H25 120.0 .
C25 C26 C21 120.0 .
C25 C26 H26 120.0 .
C21 C26 H26 120.0 .
N2 C27 C22 103.10(16) .
N2 C27 C28 111.87(16) .
C22 C27 C28 112.37(16) .
N2 C27 H27 109.8 .
C22 C27 H27 109.8 .
C28 C27 H27 109.8 .
C27 C28 H28A 109.5 .
C27 C28 H28B 109.5 .
H28A C28 H28B 109.5 .
C27 C28 H28C 109.5 .
H28A C28 H28C 109.5 .
H28B C28 H28C 109.5 .

loop_
_geom_bond_atom_site_label_1
_geom_bond_atom_site_label_2
_geom_bond_distance
_geom_bond_site_symmetry_2
B1 N1 1.410(4) 3_565
B1 N1 1.447(4) .
B1 C1 1.577(5) .
N1 C7 1.470(2) .
C1 C2 1.3900 .
C1 C6 1.3900 .
C2 C3 1.3900 .
C2 H2 0.9500 .
C3 C4 1.3900 .
C3 H3 0.9500 .
C4 C5 1.3900 .
C4 H4 0.9500 .
C5 C6 1.3900 .
C5 H5 0.9500 .
C6 C7 1.506(2) .
C7 C8 1.528(3) .
C7 H7 1.0000 .
C8 H8A 0.9800 .
C8 H8B 0.9800 .
C8 H8C 0.9800 .
B2 N2 1.413(4) 2_665
B2 N2 1.445(3) .
B2 C21 1.569(5) .
N2 C27 1.473(2) .
C21 C22 1.3900 .
C21 C26 1.3900 .
C22 C23 1.3900 .
C22 C27 1.506(2) .
C23 C24 1.3900 .
C23 H23 0.9500 .
C24 C25 1.3900 .
C24 H24 0.9500 .
C25 C26 1.3900 .
C25 H25 0.9500 .
C26 H26 0.9500 .
C27 C28 1.529(3) .
C27 H27 1.0000 .
C28 H28A 0.9800 .
C28 H28B 0.9800 .
C28 H28C 0.9800 .

loop_
_geom_torsion_atom_site_label_1
_geom_torsion_atom_site_label_2
_geom_torsion_atom_site_label_3
_geom_torsion_atom_site_label_4
_geom_torsion
_geom_torsion_site_symmetry_1
_geom_torsion_site_symmetry_4
N1 B1 N1 B1 5.4(6) 3_565 2_665
C1 B1 N1 B1 -172.50(15) . 2_665
N1 B1 N1 C7 -180.0(2) 3_565 .
C1 B1 N1 C7 2.2(3) . .
N1 B1 C1 C2 -1.1(5) 3_565 .
N1 B1 C1 C2 176.24(15) . .
N1 B1 C1 C6 -177.2(3) 3_565 .
N1 B1 C1 C6 0.1(2) . .
C6 C1 C2 C3 0.0 . .
B1 C1 C2 C3 -175.7(3) . .
C1 C2 C3 C4 0.0 . .
C2 C3 C4 C5 0.0 . .
C3 C4 C5 C6 0.0 . .
C4 C5 C6 C1 0.0 . .
C4 C5 C6 C7 178.99(17) . .
C2 C1 C6 C5 0.0 . .
B1 C1 C6 C5 176.80(19) . .
C2 C1 C6 C7 -179.12(15) . .
B1 C1 C6 C7 -2.31(17) . .
B1 N1 C7 C6 170.8(2) 2_665 .
B1 N1 C7 C6 -3.4(2) . .
B1 N1 C7 C8 -68.3(3) 2_665 .
B1 N1 C7 C8 117.4(2) . .
C5 C6 C7 N1 -175.49(14) . .
C1 C6 C7 N1 3.56(15) . .
C5 C6 C7 C8 63.6(2) . .
C1 C6 C7 C8 -117.37(15) . .
N2 B2 N2 B2 -5.4(5) 2_665 3_565
C21 B2 N2 B2 172.12(15) . 3_565
N2 B2 N2 C27 178.9(2) 2_665 .
C21 B2 N2 C27 -3.6(3) . .
N2 B2 C21 C22 179.0(3) 2_665 .
N2 B2 C21 C22 2.2(2) . .
N2 B2 C21 C26 1.0(5) 2_665 .
N2 B2 C21 C26 -175.83(15) . .
C26 C21 C22 C23 0.0 . .
B2 C21 C22 C23 -178.4(2) . .
C26 C21 C22 C27 178.29(15) . .
B2 C21 C22 C27 -0.07(17) . .
C21 C22 C23 C24 0.0 . .
C27 C22 C23 C24 -178.05(17) . .
C22 C23 C24 C25 0.0 . .
C23 C24 C25 C26 0.0 . .
C24 C25 C26 C21 0.0 . .
C22 C21 C26 C25 0.0 . .
B2 C21 C26 C25 177.8(3) . .
B2 N2 C27 C22 -171.9(2) 3_565 .
B2 N2 C27 C22 3.5(2) . .
B2 N2 C27 C28 67.1(3) 3_565 .
B2 N2 C27 C28 -117.5(2) . .
C23 C22 C27 N2 176.14(14) . .
C21 C22 C27 N2 -2.01(15) . .
C23 C22 C27 C28 -63.2(2) . .
C21 C22 C27 C28 118.60(15) . .
